data_1575654
loop_
_publ_author_name
'Liu, Shihua'
'Zheng, Shunlin'
'Lin, Jieli'
'Gr&#xfc;tzmacher, Hansj&#xf6;rg'
'Su, Cheng-Yong'
'Li, Zhongshu'

_publ_section_title
;
 B&#xfc;chner-type ring expansion of aromatic main-group biradicaloids
 toward phosphorus radical-derived NIR-II photothermal materials.
;
_journal_issue 40
_journal_name_full 'Chemical science'
_journal_page_first 18775
_journal_page_last 18782
_journal_paper_doi 10.1039/d5sc06158j
_journal_volume 16
_journal_year 2025
_chemical_formula_moiety 'C57 H78 Cl N4 P2, Cl'
_chemical_formula_sum 'C57 H78 Cl2 N4 P2'
_chemical_formula_weight 952.07
_space_group_crystal_system monoclinic
_space_group_IT_number 15
_space_group_name_Hall '-C 2yc'
_space_group_name_H-M_alt 'C 1 2/c 1'
_atom_sites_solution_hydrogens geom
_atom_sites_solution_primary dual
_audit_creation_date 2025-05-07
_audit_creation_method
;
Olex2 1.5
(compiled 2024.02.16 svn.r378c4104 for OlexSys, GUI svn.r6928)
;
_audit_update_record
;
2025-06-14 deposited with the CCDC.	2025-09-09 downloaded from the CCDC.
;
_cell_angle_alpha 90
_cell_angle_beta 118.148(2)
_cell_angle_gamma 90
_cell_formula_units_Z 8
_cell_length_a 25.5025(4)
_cell_length_b 23.9957(2)
_cell_length_c 25.7921(4)
_cell_measurement_reflns_used 22209
_cell_measurement_temperature 150.00(10)
_cell_measurement_theta_max 73.8310
_cell_measurement_theta_min 2.6880
_cell_volume 13916.8(4)
_computing_cell_refinement 'CrysAlisPro 1.171.39.28b (Rigaku OD, 2015)'
_computing_data_collection 'CrysAlisPro 1.171.39.28b (Rigaku OD, 2015)'
_computing_data_reduction 'CrysAlisPro 1.171.39.28b (Rigaku OD, 2015)'
_computing_molecular_graphics 'Olex2 1.5 (Dolomanov et al., 2009)'
_computing_publication_material 'Olex2 1.5 (Dolomanov et al., 2009)'
_computing_structure_refinement 'SHELXL 2018/3 (Sheldrick, 2015)'
_computing_structure_solution 'SHELXT 2014/4 (Sheldrick, 2014)'
_diffrn_ambient_environment N~2~
_diffrn_ambient_temperature 150.00(10)
_diffrn_detector 'CCD plate'
_diffrn_measured_fraction_theta_full 0.994
_diffrn_measured_fraction_theta_max 0.966
_diffrn_measurement_details
;
List of Runs (angles in degrees, time in seconds):

  # Type    Start    End  Width  t~exp~   \w     \q     \k     \f   Frames
#--------------------------------------------------------------------------
  1  \w     10.00  36.00   0.50    1.90    --    0.00  38.00 -90.00   52
  2  \w     -9.00  20.00   0.50    1.90    --    0.00 -57.00-180.00   58
  3  \w     26.00  58.00   0.50    1.90    --    0.00  77.00  30.00   64
  4  \w    -25.00   0.00   0.50    1.90    --    0.00  77.00  30.00   50
  5  \w    -83.00   3.00   0.50    1.90    --    0.00 -38.00  30.00  172
  6  \w    -54.00 -19.00   0.50    1.90    --    0.00 -57.00-180.00   70
  7  \w     38.00  99.00   0.50    4.00    --   95.20 -82.00 120.00  122
  8  \w     76.00 171.00   0.50    4.00    --   95.20  45.00-120.00  190
  9  \w     79.00 105.00   0.50    4.00    --   95.20 -82.00 -60.00   52
 10  \w     38.00  64.00   0.50    4.00    --   95.20 -82.00   0.00   52
 11  \w     92.00 117.00   0.50    4.00    --   95.20 -82.00   0.00   50
 12  \w     87.00 142.00   0.50    4.00    --   95.20  30.00 -60.00  110
 13  \w     50.00 127.00   0.50    4.00    --   95.20 -82.00-150.00  154
 14  \w     11.00  37.00   0.50    4.00    --   95.20 -82.00-150.00   52
 15  \w      6.00  98.00   0.50    4.00    --   95.20 -61.00 120.00  184
 16  \w     17.00  65.00   0.50    4.00    --   95.20 -82.00 -60.00   96
 17  \w     77.00 163.00   0.50    4.00    --   95.20  45.00-150.00  172
;
_diffrn_measurement_device 'four-circle diffractometer'
_diffrn_measurement_device_type 'XtaLAB AFC12 (RINC): Kappa dual home/near'
_diffrn_measurement_method '\w scans'
_diffrn_orient_matrix_type 'CrysAlisPro convention (1999,Acta A55,543-557)'
_diffrn_orient_matrix_UB_11 0.0089477000
_diffrn_orient_matrix_UB_12 0.0625128000
_diffrn_orient_matrix_UB_13 -0.0069307000
_diffrn_orient_matrix_UB_21 -0.0376582000
_diffrn_orient_matrix_UB_22 0.0145728000
_diffrn_orient_matrix_UB_23 0.0305041000
_diffrn_orient_matrix_UB_31 0.0565026000
_diffrn_orient_matrix_UB_32 -0.0002132000
_diffrn_orient_matrix_UB_33 0.0600650000
_diffrn_radiation_monochromator graphite
_diffrn_radiation_probe x-ray
_diffrn_radiation_type 'Cu K\a'
_diffrn_radiation_wavelength 1.54184
_diffrn_reflns_av_R_equivalents 0.0284
_diffrn_reflns_av_unetI/netI 0.0276
_diffrn_reflns_Laue_measured_fraction_full 0.994
_diffrn_reflns_Laue_measured_fraction_max 0.966
_diffrn_reflns_limit_h_max 31
_diffrn_reflns_limit_h_min -31
_diffrn_reflns_limit_k_max 29
_diffrn_reflns_limit_k_min -29
_diffrn_reflns_limit_l_max 32
_diffrn_reflns_limit_l_min -26
_diffrn_reflns_number 42843
_diffrn_reflns_point_group_measured_fraction_full 0.994
_diffrn_reflns_point_group_measured_fraction_max 0.966
_diffrn_reflns_theta_full 67.684
_diffrn_reflns_theta_max 74.150
_diffrn_reflns_theta_min 2.693
_diffrn_source 'fine-focus sealed X-ray tube'
_diffrn_source_type 'Enhance (Cu) X-ray Source'
_exptl_absorpt_coefficient_mu 1.501
_exptl_absorpt_correction_T_max 1.00000
_exptl_absorpt_correction_T_min 0.61829
_exptl_absorpt_correction_type multi-scan
_exptl_absorpt_process_details
;
CrysAlisPro 1.171.39.28b (Rigaku Oxford Diffraction, 2015)
Empirical absorption correction using spherical harmonics,
 implemented in SCALE3 ABSPACK scaling algorithm.
;
_exptl_crystal_colour 'clear reddish red'
_exptl_crystal_colour_lustre clear
_exptl_crystal_colour_modifier reddish
_exptl_crystal_colour_primary red
_exptl_crystal_density_diffrn 0.909
_exptl_crystal_description block
_exptl_crystal_F_000 4096
_exptl_crystal_size_max 0.16
_exptl_crystal_size_mid 0.15
_exptl_crystal_size_min 0.11
_refine_diff_density_max 0.841
_refine_diff_density_min -0.418
_refine_diff_density_rms 0.076
_refine_ls_extinction_method none
_refine_ls_goodness_of_fit_ref 1.075
_refine_ls_hydrogen_treatment constr
_refine_ls_matrix_type full
_refine_ls_number_parameters 632
_refine_ls_number_reflns 13653
_refine_ls_number_restraints 42
_refine_ls_restrained_S_all 1.082
_refine_ls_R_factor_all 0.0737
_refine_ls_R_factor_gt 0.0673
_refine_ls_shift/su_max 0.001
_refine_ls_shift/su_mean 0.000
_refine_ls_structure_factor_coef Fsqd
_refine_ls_weighting_details 'w=1/[\s^2^(Fo^2^)+(0.1405P)^2^+14.0027P] where P=(Fo^2^+2Fc^2^)/3'
_refine_ls_weighting_scheme calc
_refine_ls_wR_factor_gt 0.2229
_refine_ls_wR_factor_ref 0.2286
_reflns_Friedel_coverage 0.000
_reflns_number_gt 11514
_reflns_number_total 13653
_reflns_threshold_expression 'I > 2\s(I)'
_cod_data_source_file d5sc06158j2.cif
_cod_data_source_block 2a
_cod_depositor_comments 'Adding full bibliography for 1575654--1575657.cif.'
_cod_database_code 1575654
_shelx_shelxl_version_number 2018/3
_shelx_space_group_comment
;
The symmetry employed for this shelxl refinement is uniquely defined
by the following loop, which should always be used as a source of
symmetry information in preference to the above space-group names.
They are only intended as comments.
;
_shelx_estimated_absorpt_t_max 0.852
_shelx_estimated_absorpt_t_min 0.795
_olex2_refinement_description
;
1. Fixed Uiso
 At 1.2 times of:
  All C(H) groups, All C(H,H) groups
 At 1.5 times of:
  All C(H,H,H) groups
2. Restrained distances
 C15-C17 \\sim C15-C17A
 with sigma of 0.02
 C17-C16 \\sim C17A-C16A
 with sigma of 0.02
 C17-C18 \\sim C17A-C18A
 with sigma of 0.02
 C16-C18 \\sim C16A-C18A
 with sigma of 0.04
 C15-C16 \\sim C15-C16A
 with sigma of 0.04
 C15-C18 \\sim C15-C18A
 with sigma of 0.04
3. Uiso/Uaniso restraints and constraints
Uanis(C24) \\sim Ueq, Uanis(C25) \\sim Ueq, Uanis(C26) \\sim Ueq, Uanis(C27)
\\sim Ueq, Uanis(C22) \\sim Ueq, Uanis(C23) \\sim Ueq: with sigma of 0.005 and
sigma for terminal atoms of 0.01
4. Others
 Sof(C16A)=Sof(H16D)=Sof(H16E)=Sof(H16F)=Sof(C17A)=Sof(H17A)=Sof(C18A)=
 Sof(H18D)=Sof(H18E)=Sof(H18F)=1-FVAR(1)
 Sof(C16)=Sof(H16A)=Sof(H16B)=Sof(H16C)=Sof(C17)=Sof(H17)=Sof(C18)=Sof(H18A)=
 Sof(H18B)=Sof(H18C)=FVAR(1)
5.a Ternary CH refined with riding coordinates:
 C21(H21), C29(H29), C32(H32), C41(H41), C44(H44), C53(H53), C56(H56),
 C17(H17), C17A(H17A)
5.b Secondary CH2 refined with riding coordinates:
 C5(H5A,H5B), C6(H6A,H6B), C7(H7A,H7B), C8(H8A,H8B), C9(H9A,H9B)
5.c Aromatic/amide H refined with riding coordinates:
 C12(H12), C13(H13), C14(H14), C24(H24), C25(H25), C26(H26), C36(H36),
 C37(H37), C38(H38), C48(H48), C49(H49), C50(H50)
5.d Idealised Me refined as rotating group:
 C19(H19A,H19B,H19C), C20(H20A,H20B,H20C), C28(H28A,H28B,H28C), C30(H30A,H30B,
 H30C), C31(H31A,H31B,H31C), C33(H33A,H33B,H33C), C40(H40A,H40B,H40C), C42(H42A,
 H42B,H42C), C43(H43A,H43B,H43C), C45(H45A,H45B,H45C), C52(H52A,H52B,H52C),
 C54(H54A,H54B,H54C), C55(H55A,H55B,H55C), C57(H57A,H57B,H57C), C16(H16A,H16B,
 H16C), C18(H18A,H18B,H18C), C16A(H16D,H16E,H16F), C18A(H18D,H18E,H18F)
;
_smtbx_masks_void_probe_radius 1.2
_smtbx_masks_void_truncation_radius 1.2
_olex2_submission_special_instructions 'No special instructions were received'
_oxdiff_exptl_absorpt_empirical_details
;
Empirical correction (ABSPACK) includes:
- Absorption correction using spherical harmonics
- Frame scaling
;
_oxdiff_exptl_absorpt_empirical_full_max 1.465
_oxdiff_exptl_absorpt_empirical_full_min 0.545

loop_
_space_group_symop_operation_xyz
'x, y, z'
'-x, y, -z+1/2'
'x+1/2, y+1/2, z'
'-x+1/2, y+1/2, -z+1/2'
'-x, -y, -z'
'x, -y, z-1/2'
'-x+1/2, -y+1/2, -z'
'x+1/2, -y+1/2, z-1/2'

loop_
_atom_site_label
_atom_site_type_symbol
_atom_site_fract_x
_atom_site_fract_y
_atom_site_fract_z
_atom_site_U_iso_or_equiv
_atom_site_adp_type
_atom_site_occupancy
_atom_site_site_symmetry_order
_atom_site_calc_flag
_atom_site_refinement_flags_posn
_atom_site_refinement_flags_adp
_atom_site_refinement_flags_occupancy
_atom_site_disorder_assembly
_atom_site_disorder_group
C1 C 0.52754(9) 0.22576(9) 0.53993(9) 0.0335(4) Uani 1 1 d . . . . .
C2 C 0.48484(9) 0.19315(8) 0.49414(10) 0.0331(4) Uani 1 1 d . . . . .
C3 C 0.61201(10) 0.27914(9) 0.60438(10) 0.0374(5) Uani 1 1 d . . . . .
C4 C 0.66270(10) 0.30867(9) 0.64443(10) 0.0357(5) Uani 1 1 d . . . . .
C5 C 0.50362(11) 0.33368(11) 0.58127(12) 0.0501(6) Uani 1 1 d . . . . .
H5A H 0.513795 0.373821 0.585598 0.060 Uiso 1 1 calc R U . . .
H5B H 0.460211 0.330701 0.555234 0.060 Uiso 1 1 calc R U . . .
C6 C 0.39937(12) 0.16774(11) 0.40808(12) 0.0530(7) Uani 1 1 d . . . . .
H6A H 0.399812 0.178066 0.371129 0.064 Uiso 1 1 calc R U . . .
H6B H 0.357709 0.162289 0.399990 0.064 Uiso 1 1 calc R U . . .
C7 C 0.43658(11) 0.11598(10) 0.43543(12) 0.0460(6) Uani 1 1 d . . . . .
H7A H 0.417700 0.091427 0.452703 0.055 Uiso 1 1 calc R U . . .
H7B H 0.443384 0.094630 0.406294 0.055 Uiso 1 1 calc R U . . .
C8 C 0.73090(12) 0.38023(11) 0.69169(13) 0.0563(7) Uani 1 1 d . . . . .
H8A H 0.728528 0.409449 0.717608 0.068 Uiso 1 1 calc R U . . .
H8B H 0.755951 0.393927 0.674494 0.068 Uiso 1 1 calc R U . . .
C9 C 0.75536(11) 0.32665(11) 0.72509(12) 0.0498(6) Uani 1 1 d . . . . .
H9A H 0.794488 0.317600 0.727898 0.060 Uiso 1 1 calc R U . . .
H9B H 0.759637 0.329045 0.765227 0.060 Uiso 1 1 calc R U . . .
C10 C 0.40098(10) 0.25958(9) 0.45899(11) 0.0403(5) Uani 1 1 d . . . . .
C11 C 0.40033(11) 0.30715(10) 0.42666(12) 0.0480(6) Uani 1 1 d . . . . .
C12 C 0.37079(13) 0.35425(12) 0.43188(16) 0.0642(8) Uani 1 1 d . . . . .
H12 H 0.369602 0.387153 0.410871 0.077 Uiso 1 1 calc R U . . .
C13 C 0.34364(14) 0.35383(14) 0.46658(18) 0.0743(10) Uani 1 1 d . . . . .
H13 H 0.324475 0.386571 0.469887 0.089 Uiso 1 1 calc R U . . .
C14 C 0.34370(13) 0.30655(15) 0.49683(16) 0.0655(8) Uani 1 1 d . . . . .
H14 H 0.324162 0.306989 0.520369 0.079 Uiso 1 1 calc R U . . .
C15 C 0.37199(11) 0.25802(12) 0.49344(13) 0.0522(6) Uani 1 1 d D . . . .
C19 C 0.38098(16) 0.29561(15) 0.32263(15) 0.0697(9) Uani 1 1 d . . . . .
H19A H 0.360996 0.260158 0.320554 0.104 Uiso 1 1 calc R U . . .
H19B H 0.400415 0.293648 0.297733 0.104 Uiso 1 1 calc R U . . .
H19C H 0.351634 0.325797 0.308841 0.104 Uiso 1 1 calc R U . . .
C20 C 0.46112(15) 0.36162(13) 0.38856(16) 0.0671(8) Uani 1 1 d . . . . .
H20A H 0.432189 0.391820 0.370840 0.101 Uiso 1 1 calc R U . . .
H20B H 0.483239 0.356571 0.366483 0.101 Uiso 1 1 calc R U . . .
H20C H 0.488845 0.371053 0.429467 0.101 Uiso 1 1 calc R U . . .
C21 C 0.42808(12) 0.30696(11) 0.38683(12) 0.0509(6) Uani 1 1 d . . . . .
H21 H 0.457697 0.275901 0.399553 0.061 Uiso 1 1 calc R U . . .
C22 C 0.54575(10) 0.10787(9) 0.51145(10) 0.0381(5) Uani 1 1 d . U . . .
C23 C 0.58443(11) 0.10524(11) 0.48666(12) 0.0477(6) Uani 1 1 d . U . . .
C24 C 0.63693(13) 0.07306(14) 0.51834(16) 0.0648(8) Uani 1 1 d . U . . .
H24 H 0.664984 0.070358 0.504000 0.078 Uiso 1 1 calc R U . . .
C25 C 0.64767(15) 0.04617(14) 0.56866(16) 0.0696(9) Uani 1 1 d . U . . .
H25 H 0.683633 0.025831 0.589383 0.083 Uiso 1 1 calc R U . . .
C26 C 0.60888(14) 0.04759(12) 0.58978(14) 0.0616(8) Uani 1 1 d . U . . .
H26 H 0.617126 0.026994 0.624250 0.074 Uiso 1 1 calc R U . . .
C27 C 0.55595(12) 0.07898(10) 0.56204(11) 0.0459(6) Uani 1 1 d . U . . .
C28 C 0.5426(3) 0.0932(2) 0.65218(18) 0.1097(17) Uani 1 1 d . . . . .
H28A H 0.513490 0.089342 0.666687 0.165 Uiso 1 1 calc R U . . .
H28B H 0.557109 0.131691 0.657856 0.165 Uiso 1 1 calc R U . . .
H28C H 0.576012 0.067872 0.673951 0.165 Uiso 1 1 calc R U . . .
C29 C 0.51309(15) 0.07873(11) 0.58674(13) 0.0550(7) Uani 1 1 d . . . . .
H29 H 0.482061 0.107597 0.565182 0.066 Uiso 1 1 calc R U . . .
C30 C 0.4821(2) 0.02285(15) 0.5762(2) 0.0882(13) Uani 1 1 d . . . . .
H30A H 0.509297 -0.004530 0.604141 0.132 Uiso 1 1 calc R U . . .
H30B H 0.470243 0.010454 0.535962 0.132 Uiso 1 1 calc R U . . .
H30C H 0.446746 0.026460 0.581645 0.132 Uiso 1 1 calc R U . . .
C31 C 0.58457(16) 0.19510(13) 0.43428(15) 0.0646(8) Uani 1 1 d . . . . .
H31A H 0.627735 0.200491 0.455845 0.097 Uiso 1 1 calc R U . . .
H31B H 0.565979 0.213568 0.455375 0.097 Uiso 1 1 calc R U . . .
H31C H 0.569012 0.211175 0.394839 0.097 Uiso 1 1 calc R U . . .
C32 C 0.57038(14) 0.13232(13) 0.42923(13) 0.0572(7) Uani 1 1 d . . . . .
H32 H 0.526625 0.128217 0.403016 0.069 Uiso 1 1 calc R U . . .
C33 C 0.60201(17) 0.10441(18) 0.39790(18) 0.0778(10) Uani 1 1 d . . . . .
H33A H 0.586266 0.119514 0.358036 0.117 Uiso 1 1 calc R U . . .
H33B H 0.595097 0.064101 0.395813 0.117 Uiso 1 1 calc R U . . .
H33C H 0.644798 0.111827 0.419903 0.117 Uiso 1 1 calc R U . . .
C34 C 0.63663(10) 0.40462(9) 0.60065(11) 0.0418(5) Uani 1 1 d . . . . .
C35 C 0.63635(11) 0.40291(11) 0.54617(12) 0.0469(6) Uani 1 1 d . . . . .
C36 C 0.60622(13) 0.44498(12) 0.50568(13) 0.0572(7) Uani 1 1 d . . . . .
H36 H 0.605290 0.444596 0.468428 0.069 Uiso 1 1 calc R U . . .
C37 C 0.57791(14) 0.48688(12) 0.51883(14) 0.0609(8) Uani 1 1 d . . . . .
H37 H 0.557362 0.515054 0.490581 0.073 Uiso 1 1 calc R U . . .
C38 C 0.57905(13) 0.48839(11) 0.57201(14) 0.0597(8) Uani 1 1 d . . . . .
H38 H 0.559316 0.517938 0.580262 0.072 Uiso 1 1 calc R U . . .
C39 C 0.60849(11) 0.44761(10) 0.61512(12) 0.0485(6) Uani 1 1 d . . . . .
C40 C 0.55015(17) 0.46408(16) 0.6706(2) 0.0796(11) Uani 1 1 d . . . . .
H40A H 0.551808 0.456039 0.708631 0.119 Uiso 1 1 calc R U . . .
H40B H 0.520073 0.440318 0.640251 0.119 Uiso 1 1 calc R U . . .
H40C H 0.539659 0.503313 0.660498 0.119 Uiso 1 1 calc R U . . .
C41 C 0.61060(14) 0.45252(11) 0.67455(14) 0.0572(7) Uani 1 1 d . . . . .
H41 H 0.625695 0.416444 0.695852 0.069 Uiso 1 1 calc R U . . .
C42 C 0.65460(15) 0.49920(13) 0.71124(15) 0.0664(8) Uani 1 1 d . . . . .
H42A H 0.641939 0.534660 0.690046 0.100 Uiso 1 1 calc R U . . .
H42B H 0.694596 0.489903 0.717516 0.100 Uiso 1 1 calc R U . . .
H42C H 0.655071 0.502528 0.749324 0.100 Uiso 1 1 calc R U . . .
C43 C 0.63605(15) 0.33723(16) 0.46862(16) 0.0706(9) Uani 1 1 d . . . . .
H43A H 0.657104 0.305198 0.463651 0.106 Uiso 1 1 calc R U . . .
H43B H 0.632641 0.366610 0.440810 0.106 Uiso 1 1 calc R U . . .
H43C H 0.596226 0.325681 0.461134 0.106 Uiso 1 1 calc R U . . .
C44 C 0.67036(13) 0.35919(12) 0.53094(13) 0.0539(6) Uani 1 1 d . . . . .
H44 H 0.677957 0.326917 0.558100 0.065 Uiso 1 1 calc R U . . .
C45 C 0.73047(16) 0.3815(2) 0.5419(2) 0.0870(12) Uani 1 1 d . . . . .
H45A H 0.751310 0.352919 0.531417 0.130 Uiso 1 1 calc R U . . .
H45B H 0.754159 0.391156 0.583522 0.130 Uiso 1 1 calc R U . . .
H45C H 0.724711 0.414763 0.517744 0.130 Uiso 1 1 calc R U . . .
C46 C 0.71982(10) 0.22666(9) 0.70028(10) 0.0374(5) Uani 1 1 d . . . . .
C47 C 0.74599(11) 0.19719(11) 0.67169(11) 0.0450(6) Uani 1 1 d . . . . .
C48 C 0.75349(12) 0.13989(12) 0.68160(13) 0.0544(7) Uani 1 1 d . . . . .
H48 H 0.771377 0.118657 0.663046 0.065 Uiso 1 1 calc R U . . .
C49 C 0.73543(13) 0.11385(12) 0.71768(14) 0.0587(7) Uani 1 1 d . . . . .
H49 H 0.739637 0.074601 0.722741 0.070 Uiso 1 1 calc R U . . .
C50 C 0.71132(13) 0.14375(12) 0.74665(12) 0.0538(7) Uani 1 1 d . . . . .
H50 H 0.700084 0.124886 0.772276 0.065 Uiso 1 1 calc R U . . .
C51 C 0.70297(11) 0.20120(10) 0.73928(11) 0.0426(5) Uani 1 1 d . . . . .
C52 C 0.61972(14) 0.20972(15) 0.76609(15) 0.0630(8) Uani 1 1 d . . . . .
H52A H 0.591353 0.205366 0.724299 0.095 Uiso 1 1 calc R U . . .
H52B H 0.602895 0.234682 0.784499 0.095 Uiso 1 1 calc R U . . .
H52C H 0.627745 0.173245 0.785435 0.095 Uiso 1 1 calc R U . . .
C53 C 0.67766(12) 0.23445(12) 0.77240(11) 0.0500(6) Uani 1 1 d . . . . .
H53 H 0.669121 0.273027 0.755775 0.060 Uiso 1 1 calc R U . . .
C54 C 0.72443(16) 0.2385(2) 0.83774(14) 0.0801(11) Uani 1 1 d . . . . .
H54A H 0.731564 0.201400 0.855641 0.120 Uiso 1 1 calc R U . . .
H54B H 0.709830 0.263415 0.858233 0.120 Uiso 1 1 calc R U . . .
H54C H 0.761638 0.253339 0.840903 0.120 Uiso 1 1 calc R U . . .
C55 C 0.73966(18) 0.1988(2) 0.57114(16) 0.0842(12) Uani 1 1 d . . . . .
H55A H 0.749589 0.221221 0.545214 0.126 Uiso 1 1 calc R U . . .
H55B H 0.696341 0.196223 0.554345 0.126 Uiso 1 1 calc R U . . .
H55C H 0.756414 0.161338 0.575054 0.126 Uiso 1 1 calc R U . . .
C56 C 0.76536(13) 0.22605(14) 0.63110(13) 0.0567(7) Uani 1 1 d . . . . .
H56 H 0.749454 0.264939 0.624996 0.068 Uiso 1 1 calc R U . . .
C57 C 0.83234(17) 0.2304(2) 0.65770(18) 0.0952(14) Uani 1 1 d . . . . .
H57A H 0.850121 0.193495 0.671088 0.143 Uiso 1 1 calc R U . . .
H57B H 0.847457 0.256068 0.691188 0.143 Uiso 1 1 calc R U . . .
H57C H 0.842770 0.244369 0.628053 0.143 Uiso 1 1 calc R U . . .
Cl1 Cl 0.51948(4) 0.30729(4) 0.65184(4) 0.0734(2) Uani 1 1 d . . . . .
N1 N 0.42983(8) 0.21033(8) 0.45439(9) 0.0392(4) Uani 1 1 d . . . . .
N2 N 0.49235(8) 0.14035(7) 0.48124(9) 0.0387(4) Uani 1 1 d . . . . .
N3 N 0.67115(9) 0.36470(8) 0.64527(9) 0.0411(4) Uani 1 1 d . . . . .
N4 N 0.71046(8) 0.28508(8) 0.68964(9) 0.0404(4) Uani 1 1 d . . . . .
P1 P 0.54147(2) 0.30027(2) 0.54406(3) 0.03752(16) Uani 1 1 d . . . . .
P2 P 0.59996(2) 0.20800(2) 0.59293(3) 0.03874(17) Uani 1 1 d . . . . .
C16 C 0.4041(7) 0.2065(5) 0.5925(4) 0.083(3) Uani 0.57(2) 1 d D . P A 1
H16A H 0.445560 0.214422 0.602783 0.125 Uiso 0.57(2) 1 calc R U P A 1
H16B H 0.401561 0.169835 0.607905 0.125 Uiso 0.57(2) 1 calc R U P A 1
H16C H 0.389528 0.235081 0.609723 0.125 Uiso 0.57(2) 1 calc R U P A 1
C17 C 0.3656(6) 0.2068(6) 0.5247(5) 0.084(6) Uani 0.57(2) 1 d D . P A 1
H17 H 0.381527 0.175454 0.510806 0.101 Uiso 0.57(2) 1 calc R U P A 1
C18 C 0.3035(4) 0.1893(6) 0.5094(8) 0.099(4) Uani 0.57(2) 1 d D . P A 1
H18A H 0.278121 0.222356 0.500550 0.148 Uiso 0.57(2) 1 calc R U P A 1
H18B H 0.303892 0.169329 0.542757 0.148 Uiso 0.57(2) 1 calc R U P A 1
H18C H 0.287918 0.164782 0.474990 0.148 Uiso 0.57(2) 1 calc R U P A 1
C16A C 0.3724(10) 0.2216(8) 0.5823(6) 0.090(5) Uani 0.43(2) 1 d D . P A 2
H16D H 0.405008 0.248052 0.602818 0.134 Uiso 0.43(2) 1 calc R U P A 2
H16E H 0.378567 0.188779 0.607143 0.134 Uiso 0.43(2) 1 calc R U P A 2
H16F H 0.334583 0.239371 0.573819 0.134 Uiso 0.43(2) 1 calc R U P A 2
C17A C 0.3708(5) 0.2034(5) 0.5236(5) 0.041(3) Uani 0.43(2) 1 d D . P A 2
H17A H 0.405390 0.179090 0.530859 0.049 Uiso 0.43(2) 1 calc R U P A 2
C18A C 0.3126(8) 0.1746(6) 0.4858(6) 0.089(5) Uani 0.43(2) 1 d D . P A 2
H18D H 0.279862 0.201074 0.475190 0.133 Uiso 0.43(2) 1 calc R U P A 2
H18E H 0.307729 0.143336 0.507532 0.133 Uiso 0.43(2) 1 calc R U P A 2
H18F H 0.312438 0.160719 0.449966 0.133 Uiso 0.43(2) 1 calc R U P A 2
Cl2 Cl 0.83198(4) 0.43422(3) 0.81083(3) 0.0823(3) Uani 1 1 d . . . . .

loop_
_atom_site_aniso_label
_atom_site_aniso_U_11
_atom_site_aniso_U_22
_atom_site_aniso_U_33
_atom_site_aniso_U_23
_atom_site_aniso_U_13
_atom_site_aniso_U_12
C1 0.0320(10) 0.0249(9) 0.0352(11) -0.0016(8) 0.0090(9) 0.0017(8)
C2 0.0291(10) 0.0257(10) 0.0342(11) 0.0007(8) 0.0065(9) 0.0005(8)
C3 0.0310(11) 0.0320(11) 0.0383(11) -0.0026(9) 0.0073(9) 0.0006(9)
C4 0.0290(10) 0.0329(11) 0.0359(11) -0.0045(8) 0.0077(9) 0.0003(8)
C5 0.0382(12) 0.0403(13) 0.0568(15) -0.0124(11) 0.0100(11) 0.0043(10)
C6 0.0413(13) 0.0346(12) 0.0515(15) -0.0120(11) -0.0042(12) 0.0029(10)
C7 0.0357(12) 0.0302(11) 0.0502(14) -0.0101(10) 0.0022(11) -0.0018(9)
C8 0.0384(13) 0.0417(13) 0.0548(16) -0.0044(11) -0.0060(12) -0.0086(11)
C9 0.0346(12) 0.0430(13) 0.0480(14) -0.0078(11) 0.0000(11) -0.0051(10)
C10 0.0279(10) 0.0317(11) 0.0449(12) -0.0049(9) 0.0035(9) 0.0031(8)
C11 0.0340(12) 0.0324(12) 0.0545(15) 0.0003(10) 0.0019(11) 0.0038(9)
C12 0.0478(15) 0.0376(14) 0.085(2) 0.0032(14) 0.0127(15) 0.0113(12)
C13 0.0486(16) 0.0545(18) 0.102(3) -0.0153(18) 0.0209(18) 0.0138(14)
C14 0.0419(15) 0.070(2) 0.079(2) -0.0153(16) 0.0237(15) 0.0062(13)
C15 0.0348(12) 0.0528(15) 0.0529(15) -0.0056(12) 0.0073(11) 0.0006(11)
C19 0.0596(19) 0.070(2) 0.0534(18) -0.0008(15) 0.0050(15) -0.0081(15)
C20 0.0637(19) 0.0496(16) 0.0677(19) 0.0112(14) 0.0143(16) -0.0083(14)
C21 0.0429(13) 0.0396(13) 0.0504(15) 0.0050(11) 0.0056(12) -0.0001(10)
C22 0.0297(10) 0.0251(10) 0.0434(12) -0.0073(8) 0.0041(9) 0.0018(8)
C23 0.0416(12) 0.0395(12) 0.0538(14) -0.0112(10) 0.0157(11) -0.0049(10)
C24 0.0424(14) 0.0614(17) 0.083(2) -0.0188(15) 0.0238(14) 0.0032(12)
C25 0.0542(16) 0.0532(16) 0.077(2) -0.0015(15) 0.0109(15) 0.0166(13)
C26 0.0603(17) 0.0368(13) 0.0571(16) 0.0045(11) 0.0026(13) 0.0077(12)
C27 0.0492(13) 0.0268(10) 0.0443(13) -0.0047(9) 0.0076(11) -0.0003(9)
C28 0.137(4) 0.129(4) 0.063(2) -0.041(2) 0.047(3) -0.057(3)
C29 0.0743(19) 0.0357(13) 0.0505(15) -0.0084(11) 0.0258(14) -0.0102(12)
C30 0.121(3) 0.055(2) 0.111(3) -0.030(2) 0.073(3) -0.038(2)
C31 0.074(2) 0.0562(17) 0.0600(18) -0.0047(14) 0.0286(16) -0.0114(15)
C32 0.0516(15) 0.0581(17) 0.0569(16) -0.0163(13) 0.0215(13) -0.0159(13)
C33 0.077(2) 0.083(2) 0.079(2) -0.0249(19) 0.042(2) -0.0154(19)
C34 0.0323(11) 0.0307(11) 0.0481(13) -0.0030(9) 0.0072(10) -0.0042(9)
C35 0.0430(13) 0.0395(12) 0.0471(14) -0.0017(10) 0.0122(11) -0.0065(10)
C36 0.0534(16) 0.0477(15) 0.0517(15) 0.0058(12) 0.0092(13) -0.0060(12)
C37 0.0567(17) 0.0405(14) 0.0616(18) 0.0082(12) 0.0082(14) 0.0019(12)
C38 0.0481(15) 0.0349(13) 0.073(2) -0.0045(12) 0.0094(14) 0.0025(11)
C39 0.0402(13) 0.0328(12) 0.0560(15) -0.0076(11) 0.0091(11) -0.0029(10)
C40 0.077(2) 0.068(2) 0.102(3) -0.037(2) 0.049(2) -0.0105(18)
C41 0.0608(17) 0.0370(13) 0.0660(18) -0.0109(12) 0.0236(15) 0.0015(12)
C42 0.0659(19) 0.0457(15) 0.0649(19) -0.0162(14) 0.0120(15) -0.0004(14)
C43 0.0623(19) 0.075(2) 0.073(2) -0.0242(17) 0.0313(17) -0.0165(16)
C44 0.0519(15) 0.0521(15) 0.0556(16) 0.0002(12) 0.0236(13) 0.0002(12)
C45 0.0538(19) 0.101(3) 0.102(3) -0.042(2) 0.033(2) -0.0154(19)
C46 0.0282(10) 0.0341(11) 0.0333(11) -0.0002(9) 0.0007(9) 0.0034(8)
C47 0.0354(12) 0.0470(14) 0.0395(12) -0.0026(10) 0.0069(10) 0.0048(10)
C48 0.0444(14) 0.0501(15) 0.0522(15) -0.0064(12) 0.0092(12) 0.0127(11)
C49 0.0541(16) 0.0371(13) 0.0612(17) 0.0036(12) 0.0077(14) 0.0111(11)
C50 0.0495(15) 0.0471(14) 0.0480(14) 0.0118(11) 0.0091(12) 0.0039(11)
C51 0.0339(11) 0.0433(13) 0.0359(12) 0.0000(9) 0.0043(10) 0.0016(9)
C52 0.0555(17) 0.078(2) 0.0570(17) -0.0036(15) 0.0273(15) -0.0044(15)
C53 0.0444(14) 0.0558(15) 0.0402(13) -0.0042(11) 0.0120(11) -0.0004(11)
C54 0.061(2) 0.117(3) 0.0437(16) -0.0201(18) 0.0088(15) 0.005(2)
C55 0.070(2) 0.127(4) 0.0545(19) -0.015(2) 0.0283(18) -0.022(2)
C56 0.0512(15) 0.0649(18) 0.0522(15) -0.0006(13) 0.0229(13) 0.0076(13)
C57 0.064(2) 0.148(4) 0.068(2) -0.007(2) 0.0271(19) -0.032(2)
Cl1 0.0720(5) 0.0877(6) 0.0679(5) -0.0056(4) 0.0391(4) 0.0112(4)
N1 0.0314(9) 0.0293(9) 0.0382(10) -0.0051(7) 0.0009(8) 0.0027(7)
N2 0.0293(9) 0.0255(8) 0.0431(10) -0.0068(7) 0.0020(8) 0.0003(7)
N3 0.0332(10) 0.0308(9) 0.0422(10) -0.0059(8) 0.0038(8) -0.0027(7)
N4 0.0317(10) 0.0332(10) 0.0394(10) -0.0034(8) 0.0028(8) -0.0008(7)
P1 0.0305(3) 0.0278(3) 0.0399(3) -0.0031(2) 0.0047(2) 0.0000(2)
P2 0.0302(3) 0.0279(3) 0.0413(3) -0.0038(2) 0.0030(2) 0.0010(2)
C16 0.082(7) 0.101(6) 0.062(4) 0.004(4) 0.031(5) -0.008(5)
C17 0.085(10) 0.099(10) 0.069(9) 0.002(7) 0.038(7) 0.022(7)
C18 0.054(4) 0.112(8) 0.116(10) 0.025(7) 0.029(5) -0.008(4)
C16A 0.092(10) 0.121(11) 0.062(6) 0.001(6) 0.042(7) -0.028(9)
C17A 0.022(4) 0.050(6) 0.046(7) 0.003(5) 0.012(4) -0.007(4)
C18A 0.107(10) 0.065(7) 0.074(7) 0.009(5) 0.025(6) -0.032(6)
Cl2 0.0800(5) 0.0483(4) 0.0540(4) 0.0017(3) -0.0217(4) -0.0164(4)

loop_
_atom_type_symbol
_atom_type_description
_atom_type_scat_dispersion_real
_atom_type_scat_dispersion_imag
_atom_type_scat_source
C C 0.0181 0.0091 'International Tables Vol C Tables 4.2.6.8 and 6.1.1.4'
H H 0.0000 0.0000 'International Tables Vol C Tables 4.2.6.8 and 6.1.1.4'
Cl Cl 0.3639 0.7018 'International Tables Vol C Tables 4.2.6.8 and 6.1.1.4'
N N 0.0311 0.0180 'International Tables Vol C Tables 4.2.6.8 and 6.1.1.4'
P P 0.2955 0.4335 'International Tables Vol C Tables 4.2.6.8 and 6.1.1.4'

loop_
_geom_angle_atom_site_label_1
_geom_angle_atom_site_label_2
_geom_angle_atom_site_label_3
_geom_angle
_geom_angle_site_symmetry_1
_geom_angle_site_symmetry_3
_geom_angle_publ_flag
C2 C1 P1 130.47(17) . . ?
C2 C1 P2 129.22(16) . . ?
P2 C1 P1 95.07(10) . . ?
N1 C2 C1 125.58(19) . . ?
N2 C2 C1 125.92(19) . . ?
N2 C2 N1 108.47(18) . . ?
C4 C3 P1 133.36(18) . . ?
C4 C3 P2 130.39(18) . . ?
P2 C3 P1 96.02(11) . . ?
N3 C4 C3 126.4(2) . . ?
N4 C4 C3 124.4(2) . . ?
N4 C4 N3 109.21(19) . . ?
H5A C5 H5B 107.3 . . ?
Cl1 C5 H5A 108.0 . . ?
Cl1 C5 H5B 108.0 . . ?
Cl1 C5 P1 117.14(14) . . ?
P1 C5 H5A 108.0 . . ?
P1 C5 H5B 108.0 . . ?
H6A C6 H6B 109.2 . . ?
C7 C6 H6A 111.3 . . ?
C7 C6 H6B 111.3 . . ?
N1 C6 H6A 111.3 . . ?
N1 C6 H6B 111.3 . . ?
N1 C6 C7 102.37(18) . . ?
C6 C7 H7A 111.4 . . ?
C6 C7 H7B 111.4 . . ?
H7A C7 H7B 109.3 . . ?
N2 C7 C6 101.71(18) . . ?
N2 C7 H7A 111.4 . . ?
N2 C7 H7B 111.4 . . ?
H8A C8 H8B 109.0 . . ?
C9 C8 H8A 111.0 . . ?
C9 C8 H8B 111.0 . . ?
N3 C8 H8A 111.0 . . ?
N3 C8 H8B 111.0 . . ?
N3 C8 C9 103.8(2) . . ?
C8 C9 H9A 111.1 . . ?
C8 C9 H9B 111.1 . . ?
H9A C9 H9B 109.0 . . ?
N4 C9 C8 103.44(19) . . ?
N4 C9 H9A 111.1 . . ?
N4 C9 H9B 111.1 . . ?
C11 C10 N1 119.0(2) . . ?
C15 C10 C11 122.4(2) . . ?
C15 C10 N1 118.6(2) . . ?
C10 C11 C21 121.7(2) . . ?
C12 C11 C10 117.0(3) . . ?
C12 C11 C21 121.2(3) . . ?
C11 C12 H12 119.4 . . ?
C13 C12 C11 121.3(3) . . ?
C13 C12 H12 119.4 . . ?
C12 C13 H13 119.6 . . ?
C12 C13 C14 120.8(3) . . ?
C14 C13 H13 119.6 . . ?
C13 C14 H14 119.5 . . ?
C13 C14 C15 121.0(3) . . ?
C15 C14 H14 119.5 . . ?
C10 C15 C17 125.5(7) . . ?
C10 C15 C17A 119.3(6) . . ?
C14 C15 C10 117.5(3) . . ?
C14 C15 C17 116.9(7) . . ?
C14 C15 C17A 123.2(6) . . ?
H19A C19 H19B 109.5 . . ?
H19A C19 H19C 109.5 . . ?
H19B C19 H19C 109.5 . . ?
C21 C19 H19A 109.5 . . ?
C21 C19 H19B 109.5 . . ?
C21 C19 H19C 109.5 . . ?
H20A C20 H20B 109.5 . . ?
H20A C20 H20C 109.5 . . ?
H20B C20 H20C 109.5 . . ?
C21 C20 H20A 109.5 . . ?
C21 C20 H20B 109.5 . . ?
C21 C20 H20C 109.5 . . ?
C11 C21 C19 110.9(2) . . ?
C11 C21 C20 113.9(3) . . ?
C11 C21 H21 107.8 . . ?
C19 C21 C20 108.5(3) . . ?
C19 C21 H21 107.8 . . ?
C20 C21 H21 107.8 . . ?
C23 C22 N2 117.7(2) . . ?
C27 C22 C23 122.9(2) . . ?
C27 C22 N2 119.3(2) . . ?
C22 C23 C24 115.8(3) . . ?
C22 C23 C32 122.5(2) . . ?
C24 C23 C32 121.7(3) . . ?
C23 C24 H24 119.4 . . ?
C25 C24 C23 121.2(3) . . ?
C25 C24 H24 119.4 . . ?
C24 C25 H25 119.2 . . ?
C26 C25 C24 121.6(3) . . ?
C26 C25 H25 119.2 . . ?
C25 C26 H26 119.3 . . ?
C25 C26 C27 121.5(3) . . ?
C27 C26 H26 119.3 . . ?
C22 C27 C26 116.9(3) . . ?
C22 C27 C29 123.3(2) . . ?
C26 C27 C29 119.8(3) . . ?
H28A C28 H28B 109.5 . . ?
H28A C28 H28C 109.5 . . ?
H28B C28 H28C 109.5 . . ?
C29 C28 H28A 109.5 . . ?
C29 C28 H28B 109.5 . . ?
C29 C28 H28C 109.5 . . ?
C27 C29 C28 112.9(3) . . ?
C27 C29 H29 107.7 . . ?
C27 C29 C30 110.5(3) . . ?
C28 C29 H29 107.7 . . ?
C30 C29 C28 110.0(3) . . ?
C30 C29 H29 107.7 . . ?
C29 C30 H30A 109.5 . . ?
C29 C30 H30B 109.5 . . ?
C29 C30 H30C 109.5 . . ?
H30A C30 H30B 109.5 . . ?
H30A C30 H30C 109.5 . . ?
H30B C30 H30C 109.5 . . ?
H31A C31 H31B 109.5 . . ?
H31A C31 H31C 109.5 . . ?
H31B C31 H31C 109.5 . . ?
C32 C31 H31A 109.5 . . ?
C32 C31 H31B 109.5 . . ?
C32 C31 H31C 109.5 . . ?
C23 C32 C31 113.8(2) . . ?
C23 C32 H32 107.2 . . ?
C23 C32 C33 113.0(3) . . ?
C31 C32 H32 107.2 . . ?
C33 C32 C31 108.0(3) . . ?
C33 C32 H32 107.2 . . ?
C32 C33 H33A 109.5 . . ?
C32 C33 H33B 109.5 . . ?
C32 C33 H33C 109.5 . . ?
H33A C33 H33B 109.5 . . ?
H33A C33 H33C 109.5 . . ?
H33B C33 H33C 109.5 . . ?
C35 C34 C39 121.8(2) . . ?
C35 C34 N3 119.7(2) . . ?
C39 C34 N3 118.3(2) . . ?
C34 C35 C44 122.9(2) . . ?
C36 C35 C34 118.0(3) . . ?
C36 C35 C44 119.0(3) . . ?
C35 C36 H36 119.5 . . ?
C37 C36 C35 121.0(3) . . ?
C37 C36 H36 119.5 . . ?
C36 C37 H37 119.8 . . ?
C38 C37 C36 120.4(3) . . ?
C38 C37 H37 119.8 . . ?
C37 C38 H38 119.0 . . ?
C37 C38 C39 122.0(3) . . ?
C39 C38 H38 119.0 . . ?
C34 C39 C38 116.8(3) . . ?
C34 C39 C41 123.3(2) . . ?
C38 C39 C41 119.9(3) . . ?
H40A C40 H40B 109.5 . . ?
H40A C40 H40C 109.5 . . ?
H40B C40 H40C 109.5 . . ?
C41 C40 H40A 109.5 . . ?
C41 C40 H40B 109.5 . . ?
C41 C40 H40C 109.5 . . ?
C39 C41 C40 113.3(3) . . ?
C39 C41 H41 108.0 . . ?
C39 C41 C42 110.1(3) . . ?
C40 C41 H41 108.0 . . ?
C40 C41 C42 109.1(2) . . ?
C42 C41 H41 108.0 . . ?
C41 C42 H42A 109.5 . . ?
C41 C42 H42B 109.5 . . ?
C41 C42 H42C 109.5 . . ?
H42A C42 H42B 109.5 . . ?
H42A C42 H42C 109.5 . . ?
H42B C42 H42C 109.5 . . ?
H43A C43 H43B 109.5 . . ?
H43A C43 H43C 109.5 . . ?
H43B C43 H43C 109.5 . . ?
C44 C43 H43A 109.5 . . ?
C44 C43 H43B 109.5 . . ?
C44 C43 H43C 109.5 . . ?
C35 C44 H44 107.3 . . ?
C43 C44 C35 113.4(3) . . ?
C43 C44 H44 107.3 . . ?
C43 C44 C45 110.3(3) . . ?
C45 C44 C35 110.9(3) . . ?
C45 C44 H44 107.3 . . ?
C44 C45 H45A 109.5 . . ?
C44 C45 H45B 109.5 . . ?
C44 C45 H45C 109.5 . . ?
H45A C45 H45B 109.5 . . ?
H45A C45 H45C 109.5 . . ?
H45B C45 H45C 109.5 . . ?
C47 C46 C51 122.7(2) . . ?
C47 C46 N4 118.3(2) . . ?
C51 C46 N4 119.0(2) . . ?
C46 C47 C56 121.6(2) . . ?
C48 C47 C46 117.4(3) . . ?
C48 C47 C56 121.0(3) . . ?
C47 C48 H48 119.6 . . ?
C49 C48 C47 120.9(3) . . ?
C49 C48 H48 119.6 . . ?
C48 C49 H49 119.6 . . ?
C48 C49 C50 120.8(3) . . ?
C50 C49 H49 119.6 . . ?
C49 C50 H50 119.3 . . ?
C49 C50 C51 121.4(3) . . ?
C51 C50 H50 119.3 . . ?
C46 C51 C53 121.9(2) . . ?
C50 C51 C46 116.6(2) . . ?
C50 C51 C53 121.4(3) . . ?
H52A C52 H52B 109.5 . . ?
H52A C52 H52C 109.5 . . ?
H52B C52 H52C 109.5 . . ?
C53 C52 H52A 109.5 . . ?
C53 C52 H52B 109.5 . . ?
C53 C52 H52C 109.5 . . ?
C51 C53 C52 112.5(2) . . ?
C51 C53 H53 108.0 . . ?
C51 C53 C54 109.5(2) . . ?
C52 C53 H53 108.0 . . ?
C52 C53 C54 110.6(3) . . ?
C54 C53 H53 108.0 . . ?
C53 C54 H54A 109.5 . . ?
C53 C54 H54B 109.5 . . ?
C53 C54 H54C 109.5 . . ?
H54A C54 H54B 109.5 . . ?
H54A C54 H54C 109.5 . . ?
H54B C54 H54C 109.5 . . ?
H55A C55 H55B 109.5 . . ?
H55A C55 H55C 109.5 . . ?
H55B C55 H55C 109.5 . . ?
C56 C55 H55A 109.5 . . ?
C56 C55 H55B 109.5 . . ?
C56 C55 H55C 109.5 . . ?
C47 C56 H56 107.1 . . ?
C55 C56 C47 112.5(3) . . ?
C55 C56 H56 107.1 . . ?
C55 C56 C57 110.2(3) . . ?
C57 C56 C47 112.5(3) . . ?
C57 C56 H56 107.1 . . ?
C56 C57 H57A 109.5 . . ?
C56 C57 H57B 109.5 . . ?
C56 C57 H57C 109.5 . . ?
H57A C57 H57B 109.5 . . ?
H57A C57 H57C 109.5 . . ?
H57B C57 H57C 109.5 . . ?
C2 N1 C6 111.24(18) . . ?
C2 N1 C10 125.46(19) . . ?
C10 N1 C6 122.91(18) . . ?
C2 N2 C7 112.04(18) . . ?
C2 N2 C22 125.80(18) . . ?
C22 N2 C7 121.86(17) . . ?
C4 N3 C8 110.99(19) . . ?
C4 N3 C34 127.88(19) . . ?
C34 N3 C8 119.4(2) . . ?
C4 N4 C9 111.96(19) . . ?
C4 N4 C46 125.37(19) . . ?
C46 N4 C9 122.49(19) . . ?
C1 P1 C5 108.90(12) . . ?
C1 P1 P2 41.56(7) . . ?
C3 P1 C1 82.08(10) . . ?
C3 P1 C5 103.15(12) . . ?
C3 P1 P2 40.91(7) . . ?
C5 P1 P2 115.82(10) . . ?
C1 P2 P1 43.37(7) . . ?
C3 P2 C1 86.02(10) . . ?
C3 P2 P1 43.07(8) . . ?
H16A C16 H16B 109.5 . . ?
H16A C16 H16C 109.5 . . ?
H16B C16 H16C 109.5 . . ?
C17 C16 H16A 109.5 . . ?
C17 C16 H16B 109.5 . . ?
C17 C16 H16C 109.5 . . ?
C15 C17 C16 115.6(9) . . ?
C15 C17 H17 104.6 . . ?
C16 C17 H17 104.6 . . ?
C18 C17 C15 116.8(10) . . ?
C18 C17 C16 109.0(9) . . ?
C18 C17 H17 104.6 . . ?
C17 C18 H18A 109.5 . . ?
C17 C18 H18B 109.5 . . ?
C17 C18 H18C 109.5 . . ?
H18A C18 H18B 109.5 . . ?
H18A C18 H18C 109.5 . . ?
H18B C18 H18C 109.5 . . ?
H16D C16A H16E 109.5 . . ?
H16D C16A H16F 109.5 . . ?
H16E C16A H16F 109.5 . . ?
C17A C16A H16D 109.5 . . ?
C17A C16A H16E 109.5 . . ?
C17A C16A H16F 109.5 . . ?
C15 C17A C16A 104.9(10) . . ?
C15 C17A H17A 111.5 . . ?
C16A C17A H17A 111.5 . . ?
C18A C17A C15 108.3(8) . . ?
C18A C17A C16A 109.0(10) . . ?
C18A C17A H17A 111.5 . . ?
C17A C18A H18D 109.5 . . ?
C17A C18A H18E 109.5 . . ?
C17A C18A H18F 109.5 . . ?
H18D C18A H18E 109.5 . . ?
H18D C18A H18F 109.5 . . ?
H18E C18A H18F 109.5 . . ?

loop_
_geom_bond_atom_site_label_1
_geom_bond_atom_site_label_2
_geom_bond_distance
_geom_bond_site_symmetry_2
_geom_bond_publ_flag
C1 C2 1.407(3) . ?
C1 P1 1.816(2) . ?
C1 P2 1.755(2) . ?
C2 N1 1.353(3) . ?
C2 N2 1.346(3) . ?
C3 C4 1.407(3) . ?
C3 P1 1.809(2) . ?
C3 P2 1.735(2) . ?
C4 N3 1.360(3) . ?
C4 N4 1.350(3) . ?
C5 H5A 0.9900 . ?
C5 H5B 0.9900 . ?
C5 Cl1 1.784(3) . ?
C5 P1 1.836(3) . ?
C6 H6A 0.9900 . ?
C6 H6B 0.9900 . ?
C6 C7 1.520(3) . ?
C6 N1 1.483(3) . ?
C7 H7A 0.9900 . ?
C7 H7B 0.9900 . ?
C7 N2 1.475(3) . ?
C8 H8A 0.9900 . ?
C8 H8B 0.9900 . ?
C8 C9 1.509(4) . ?
C8 N3 1.474(3) . ?
C9 H9A 0.9900 . ?
C9 H9B 0.9900 . ?
C9 N4 1.468(3) . ?
C10 C11 1.409(4) . ?
C10 C15 1.399(4) . ?
C10 N1 1.426(3) . ?
C11 C12 1.399(4) . ?
C11 C21 1.497(4) . ?
C12 H12 0.9500 . ?
C12 C13 1.366(5) . ?
C13 H13 0.9500 . ?
C13 C14 1.376(5) . ?
C14 H14 0.9500 . ?
C14 C15 1.394(4) . ?
C15 C17 1.521(11) . ?
C15 C17A 1.532(9) . ?
C19 H19A 0.9800 . ?
C19 H19B 0.9800 . ?
C19 H19C 0.9800 . ?
C19 C21 1.543(4) . ?
C20 H20A 0.9800 . ?
C20 H20B 0.9800 . ?
C20 H20C 0.9800 . ?
C20 C21 1.548(4) . ?
C21 H21 1.0000 . ?
C22 C23 1.408(4) . ?
C22 C27 1.389(4) . ?
C22 N2 1.438(3) . ?
C23 C24 1.423(4) . ?
C23 C32 1.498(4) . ?
C24 H24 0.9500 . ?
C24 C25 1.357(5) . ?
C25 H25 0.9500 . ?
C25 C26 1.336(5) . ?
C26 H26 0.9500 . ?
C26 C27 1.411(4) . ?
C27 C29 1.503(4) . ?
C28 H28A 0.9800 . ?
C28 H28B 0.9800 . ?
C28 H28C 0.9800 . ?
C28 C29 1.529(5) . ?
C29 H29 1.0000 . ?
C29 C30 1.514(4) . ?
C30 H30A 0.9800 . ?
C30 H30B 0.9800 . ?
C30 H30C 0.9800 . ?
C31 H31A 0.9800 . ?
C31 H31B 0.9800 . ?
C31 H31C 0.9800 . ?
C31 C32 1.540(4) . ?
C32 H32 1.0000 . ?
C32 C33 1.539(5) . ?
C33 H33A 0.9800 . ?
C33 H33B 0.9800 . ?
C33 H33C 0.9800 . ?
C34 C35 1.402(4) . ?
C34 C39 1.404(4) . ?
C34 N3 1.436(3) . ?
C35 C36 1.394(4) . ?
C35 C44 1.526(4) . ?
C36 H36 0.9500 . ?
C36 C37 1.370(5) . ?
C37 H37 0.9500 . ?
C37 C38 1.358(5) . ?
C38 H38 0.9500 . ?
C38 C39 1.404(4) . ?
C39 C41 1.513(4) . ?
C40 H40A 0.9800 . ?
C40 H40B 0.9800 . ?
C40 H40C 0.9800 . ?
C40 C41 1.522(5) . ?
C41 H41 1.0000 . ?
C41 C42 1.552(4) . ?
C42 H42A 0.9800 . ?
C42 H42B 0.9800 . ?
C42 H42C 0.9800 . ?
C43 H43A 0.9800 . ?
C43 H43B 0.9800 . ?
C43 H43C 0.9800 . ?
C43 C44 1.516(4) . ?
C44 H44 1.0000 . ?
C44 C45 1.519(5) . ?
C45 H45A 0.9800 . ?
C45 H45B 0.9800 . ?
C45 H45C 0.9800 . ?
C46 C47 1.398(4) . ?
C46 C51 1.406(4) . ?
C46 N4 1.427(3) . ?
C47 C48 1.395(4) . ?
C47 C56 1.519(4) . ?
C48 H48 0.9500 . ?
C48 C49 1.369(5) . ?
C49 H49 0.9500 . ?
C49 C50 1.373(4) . ?
C50 H50 0.9500 . ?
C50 C51 1.394(4) . ?
C51 C53 1.517(4) . ?
C52 H52A 0.9800 . ?
C52 H52B 0.9800 . ?
C52 H52C 0.9800 . ?
C52 C53 1.528(4) . ?
C53 H53 1.0000 . ?
C53 C54 1.541(4) . ?
C54 H54A 0.9800 . ?
C54 H54B 0.9800 . ?
C54 H54C 0.9800 . ?
C55 H55A 0.9800 . ?
C55 H55B 0.9800 . ?
C55 H55C 0.9800 . ?
C55 C56 1.514(5) . ?
C56 H56 1.0000 . ?
C56 C57 1.514(5) . ?
C57 H57A 0.9800 . ?
C57 H57B 0.9800 . ?
C57 H57C 0.9800 . ?
P1 P2 2.6347(8) . ?
C16 H16A 0.9800 . ?
C16 H16B 0.9800 . ?
C16 H16C 0.9800 . ?
C16 C17 1.549(11) . ?
C17 H17 1.0000 . ?
C17 C18 1.499(12) . ?
C18 H18A 0.9800 . ?
C18 H18B 0.9800 . ?
C18 H18C 0.9800 . ?
C16A H16D 0.9800 . ?
C16A H16E 0.9800 . ?
C16A H16F 0.9800 . ?
C16A C17A 1.556(13) . ?
C17A H17A 1.0000 . ?
C17A C18A 1.504(11) . ?
C18A H18D 0.9800 . ?
C18A H18E 0.9800 . ?
C18A H18F 0.9800 . ?

loop_
_geom_torsion_atom_site_label_1
_geom_torsion_atom_site_label_2
_geom_torsion_atom_site_label_3
_geom_torsion_atom_site_label_4
_geom_torsion
_geom_torsion_site_symmetry_1
_geom_torsion_site_symmetry_2
_geom_torsion_site_symmetry_3
_geom_torsion_site_symmetry_4
_geom_torsion_publ_flag
C1 C2 N1 C6 173.1(2) . . . . ?
C1 C2 N1 C10 -14.0(4) . . . . ?
C1 C2 N2 C7 172.9(2) . . . . ?
C1 C2 N2 C22 -0.9(4) . . . . ?
C2 C1 P1 C3 -162.2(2) . . . . ?
C2 C1 P1 C5 96.5(2) . . . . ?
C2 C1 P1 P2 -155.5(3) . . . . ?
C2 C1 P2 C3 162.9(2) . . . . ?
C2 C1 P2 P1 156.0(3) . . . . ?
C3 C4 N3 C8 -177.1(3) . . . . ?
C3 C4 N3 C34 -12.5(4) . . . . ?
C3 C4 N4 C9 -177.8(2) . . . . ?
C3 C4 N4 C46 6.9(4) . . . . ?
C4 C3 P1 C1 -178.5(3) . . . . ?
C4 C3 P1 C5 -70.8(3) . . . . ?
C4 C3 P1 P2 174.7(3) . . . . ?
C4 C3 P2 C1 178.1(3) . . . . ?
C4 C3 P2 P1 -175.0(3) . . . . ?
C6 C7 N2 C2 18.4(3) . . . . ?
C6 C7 N2 C22 -167.5(2) . . . . ?
C7 C6 N1 C2 16.0(3) . . . . ?
C7 C6 N1 C10 -157.2(2) . . . . ?
C8 C9 N4 C4 -5.1(3) . . . . ?
C8 C9 N4 C46 170.3(2) . . . . ?
C9 C8 N3 C4 -7.5(3) . . . . ?
C9 C8 N3 C34 -173.6(2) . . . . ?
C10 C11 C12 C13 -0.3(4) . . . . ?
C10 C11 C21 C19 96.5(3) . . . . ?
C10 C11 C21 C20 -140.7(2) . . . . ?
C10 C15 C17 C16 107.5(14) . . . . ?
C10 C15 C17 C18 -122.1(11) . . . . ?
C10 C15 C17A C16A 146.7(11) . . . . ?
C10 C15 C17A C18A -97.0(12) . . . . ?
C11 C10 C15 C14 -2.4(4) . . . . ?
C11 C10 C15 C17 173.7(6) . . . . ?
C11 C10 C15 C17A 175.4(5) . . . . ?
C11 C10 N1 C2 100.7(3) . . . . ?
C11 C10 N1 C6 -87.1(3) . . . . ?
C11 C12 C13 C14 -1.1(5) . . . . ?
C12 C11 C21 C19 -81.3(3) . . . . ?
C12 C11 C21 C20 41.4(3) . . . . ?
C12 C13 C14 C15 0.7(5) . . . . ?
C13 C14 C15 C10 1.0(4) . . . . ?
C13 C14 C15 C17 -175.5(6) . . . . ?
C13 C14 C15 C17A -176.8(5) . . . . ?
C14 C15 C17 C16 -76.3(14) . . . . ?
C14 C15 C17 C18 54.1(13) . . . . ?
C14 C15 C17A C16A -35.5(13) . . . . ?
C14 C15 C17A C18A 80.7(14) . . . . ?
C15 C10 C11 C12 2.1(4) . . . . ?
C15 C10 C11 C21 -175.8(2) . . . . ?
C15 C10 N1 C2 -82.2(3) . . . . ?
C15 C10 N1 C6 90.0(3) . . . . ?
C21 C11 C12 C13 177.6(3) . . . . ?
C22 C23 C24 C25 1.1(4) . . . . ?
C22 C23 C32 C31 81.6(3) . . . . ?
C22 C23 C32 C33 -154.7(3) . . . . ?
C22 C27 C29 C28 -129.2(3) . . . . ?
C22 C27 C29 C30 107.1(3) . . . . ?
C23 C22 C27 C26 2.2(3) . . . . ?
C23 C22 C27 C29 -176.1(2) . . . . ?
C23 C22 N2 C2 -97.5(3) . . . . ?
C23 C22 N2 C7 89.2(3) . . . . ?
C23 C24 C25 C26 1.7(5) . . . . ?
C24 C23 C32 C31 -101.1(3) . . . . ?
C24 C23 C32 C33 22.5(4) . . . . ?
C24 C25 C26 C27 -2.6(5) . . . . ?
C25 C26 C27 C22 0.6(4) . . . . ?
C25 C26 C27 C29 179.1(3) . . . . ?
C26 C27 C29 C28 52.5(4) . . . . ?
C26 C27 C29 C30 -71.2(4) . . . . ?
C27 C22 C23 C24 -3.0(3) . . . . ?
C27 C22 C23 C32 174.3(2) . . . . ?
C27 C22 N2 C2 84.9(3) . . . . ?
C27 C22 N2 C7 -88.4(3) . . . . ?
C32 C23 C24 C25 -176.3(3) . . . . ?
C34 C35 C36 C37 0.2(4) . . . . ?
C34 C35 C44 C43 139.3(3) . . . . ?
C34 C35 C44 C45 -96.0(3) . . . . ?
C34 C39 C41 C40 -133.4(3) . . . . ?
C34 C39 C41 C42 104.0(3) . . . . ?
C35 C34 C39 C38 1.1(4) . . . . ?
C35 C34 C39 C41 -176.7(2) . . . . ?
C35 C34 N3 C4 -66.4(3) . . . . ?
C35 C34 N3 C8 97.1(3) . . . . ?
C35 C36 C37 C38 0.4(5) . . . . ?
C36 C35 C44 C43 -44.4(4) . . . . ?
C36 C35 C44 C45 80.3(4) . . . . ?
C36 C37 C38 C39 -0.4(5) . . . . ?
C37 C38 C39 C34 -0.4(4) . . . . ?
C37 C38 C39 C41 177.5(3) . . . . ?
C38 C39 C41 C40 48.9(4) . . . . ?
C38 C39 C41 C42 -73.7(3) . . . . ?
C39 C34 C35 C36 -1.0(4) . . . . ?
C39 C34 C35 C44 175.3(2) . . . . ?
C39 C34 N3 C4 119.5(3) . . . . ?
C39 C34 N3 C8 -77.0(3) . . . . ?
C44 C35 C36 C37 -176.3(3) . . . . ?
C46 C47 C48 C49 0.4(4) . . . . ?
C46 C47 C56 C55 -126.9(3) . . . . ?
C46 C47 C56 C57 108.0(3) . . . . ?
C46 C51 C53 C52 129.3(3) . . . . ?
C46 C51 C53 C54 -107.3(3) . . . . ?
C47 C46 C51 C50 -2.6(3) . . . . ?
C47 C46 C51 C53 176.7(2) . . . . ?
C47 C46 N4 C4 85.4(3) . . . . ?
C47 C46 N4 C9 -89.3(3) . . . . ?
C47 C48 C49 C50 -2.2(4) . . . . ?
C48 C47 C56 C55 52.8(4) . . . . ?
C48 C47 C56 C57 -72.4(4) . . . . ?
C48 C49 C50 C51 1.7(4) . . . . ?
C49 C50 C51 C46 0.7(4) . . . . ?
C49 C50 C51 C53 -178.5(2) . . . . ?
C50 C51 C53 C52 -51.5(3) . . . . ?
C50 C51 C53 C54 71.9(3) . . . . ?
C51 C46 C47 C48 2.1(3) . . . . ?
C51 C46 C47 C56 -178.3(2) . . . . ?
C51 C46 N4 C4 -95.1(3) . . . . ?
C51 C46 N4 C9 90.1(3) . . . . ?
C56 C47 C48 C49 -179.3(3) . . . . ?
Cl1 C5 P1 C1 54.10(18) . . . . ?
Cl1 C5 P1 C3 -31.91(18) . . . . ?
Cl1 C5 P1 P2 9.58(18) . . . . ?
N1 C2 N2 C7 -9.1(3) . . . . ?
N1 C2 N2 C22 177.1(2) . . . . ?
N1 C6 C7 N2 -19.3(3) . . . . ?
N1 C10 C11 C12 179.1(2) . . . . ?
N1 C10 C11 C21 1.2(3) . . . . ?
N1 C10 C15 C14 -179.5(2) . . . . ?
N1 C10 C15 C17 -3.3(6) . . . . ?
N1 C10 C15 C17A -1.6(5) . . . . ?
N2 C2 N1 C6 -5.0(3) . . . . ?
N2 C2 N1 C10 168.0(2) . . . . ?
N2 C22 C23 C24 179.4(2) . . . . ?
N2 C22 C23 C32 -3.2(3) . . . . ?
N2 C22 C27 C26 179.7(2) . . . . ?
N2 C22 C27 C29 1.4(3) . . . . ?
N3 C4 N4 C9 0.5(3) . . . . ?
N3 C4 N4 C46 -174.7(2) . . . . ?
N3 C8 C9 N4 7.2(3) . . . . ?
N3 C34 C35 C36 -175.0(2) . . . . ?
N3 C34 C35 C44 1.4(4) . . . . ?
N3 C34 C39 C38 175.1(2) . . . . ?
N3 C34 C39 C41 -2.7(4) . . . . ?
N4 C4 N3 C8 4.6(3) . . . . ?
N4 C4 N3 C34 169.2(2) . . . . ?
N4 C46 C47 C48 -178.5(2) . . . . ?
N4 C46 C47 C56 1.2(3) . . . . ?
N4 C46 C51 C50 178.0(2) . . . . ?
N4 C46 C51 C53 -2.8(3) . . . . ?
P1 C1 C2 N1 -31.3(4) . . . . ?
P1 C1 C2 N2 146.4(2) . . . . ?
P1 C1 P2 C3 6.91(11) . . . . ?
P1 C3 C4 N3 -2.5(4) . . . . ?
P1 C3 C4 N4 175.5(2) . . . . ?
P1 C3 P2 C1 -6.95(11) . . . . ?
P2 C1 C2 N1 -179.11(19) . . . . ?
P2 C1 C2 N2 -1.4(4) . . . . ?
P2 C1 P1 C3 -6.67(11) . . . . ?
P2 C1 P1 C5 -107.92(12) . . . . ?
P2 C3 C4 N3 170.6(2) . . . . ?
P2 C3 C4 N4 -11.4(4) . . . . ?
P2 C3 P1 C1 6.76(11) . . . . ?
P2 C3 P1 C5 114.42(13) . . . . ?

loop_
_smtbx_masks_void_nr
_smtbx_masks_void_average_x
_smtbx_masks_void_average_y
_smtbx_masks_void_average_z
_smtbx_masks_void_volume
_smtbx_masks_void_count_electrons
_smtbx_masks_void_content
1 -0.484 -0.620 -0.234 2319.0 385.0 ?
2 0.099 -0.086 0.849 2319.0 385.0 ?
